data_7215886
loop_
_publ_author_name
'Yang, Qing-Yuan'
'Pan, Mei'
'Wei, Shi-Chao'
'Hsu, Chien-Wei'
'Lehn, Jean-Marie'
'Su, Cheng-Yong'

_publ_section_title
;
 Photoluminescent 3D lanthanide MOFs with a rare (10,3)-d net based on a
 new tripodal organic linker
;
_journal_issue 28
_journal_name_full CrystEngComm
_journal_page_first 6469
_journal_paper_doi 10.1039/c4ce00586d
_journal_volume 16
_journal_year 2014
_chemical_formula_sum 'C30 H35 Ce N6 O13'
_chemical_formula_weight 827.76
_chemical_name_systematic
;
 ?
;
_space_group_crystal_system orthorhombic
_space_group_IT_number 33
_space_group_name_Hall 'P 2c -2n'
_space_group_name_H-M_alt 'P n a 21'
_symmetry_space_group_name_Hall 'P 2c -2n'
_symmetry_space_group_name_H-M 'P n a 21'
_atom_sites_solution_hydrogens mixed
_audit_creation_method SHELXL-2013
_cell_angle_alpha 90
_cell_angle_beta 90
_cell_angle_gamma 90
_cell_formula_units_Z 4
_cell_length_a 15.1122(2)
_cell_length_b 16.7251(2)
_cell_length_c 13.2575(2)
_cell_measurement_reflns_used 4079
_cell_measurement_temperature 150(2)
_cell_measurement_theta_max 62.478
_cell_measurement_theta_min 3.942
_cell_volume 3350.87(8)
_computing_structure_refinement 'SHELXL-2013 (Sheldrick, 2013)'
_diffrn_ambient_temperature 150(2)
_diffrn_measured_fraction_theta_full 0.872
_diffrn_measured_fraction_theta_max 0.985
_diffrn_measurement_device_type Germini
_diffrn_measurement_method '\w scan'
_diffrn_radiation_type CuK\a
_diffrn_radiation_wavelength 1.54178
_diffrn_reflns_av_R_equivalents 0.0315
_diffrn_reflns_av_unetI/netI 0.0384
_diffrn_reflns_Laue_measured_fraction_full 0.872
_diffrn_reflns_Laue_measured_fraction_max 0.985
_diffrn_reflns_limit_h_max 11
_diffrn_reflns_limit_h_min -17
_diffrn_reflns_limit_k_max 19
_diffrn_reflns_limit_k_min -6
_diffrn_reflns_limit_l_max 14
_diffrn_reflns_limit_l_min -15
_diffrn_reflns_number 8885
_diffrn_reflns_point_group_measured_fraction_full 0.743
_diffrn_reflns_point_group_measured_fraction_max 0.841
_diffrn_reflns_theta_full 67.679
_diffrn_reflns_theta_max 62.478
_diffrn_reflns_theta_min 3.942
_diffrn_source 'fine-focus sealed tube'
_diffrn_standards_decay_% none
_diffrn_standards_interval_count 150
_diffrn_standards_number 2
_exptl_absorpt_coefficient_mu 11.151
_exptl_absorpt_correction_type multi-scan
_exptl_absorpt_process_details multi-scan
_exptl_crystal_colour Colorless
_exptl_crystal_density_diffrn 1.641
_exptl_crystal_description Block
_exptl_crystal_F_000 1676
_exptl_crystal_size_max 0.300
_exptl_crystal_size_mid 0.200
_exptl_crystal_size_min 0.200
_exptl_transmission_factor_max 0.103
_exptl_transmission_factor_min 0.023
_refine_diff_density_max 0.429
_refine_diff_density_min -0.820
_refine_diff_density_rms 0.075
_refine_ls_abs_structure_details
;
 Classical Flack method preferred over Parsons because s.u. lower.
;
_refine_ls_abs_structure_Flack 0.004(5)
_refine_ls_extinction_method none
_refine_ls_goodness_of_fit_ref 0.997
_refine_ls_hydrogen_treatment mixed
_refine_ls_matrix_type full
_refine_ls_number_parameters 459
_refine_ls_number_reflns 4497
_refine_ls_number_restraints 4
_refine_ls_restrained_S_all 0.997
_refine_ls_R_factor_all 0.0318
_refine_ls_R_factor_gt 0.0289
_refine_ls_shift/su_max 0.001
_refine_ls_shift/su_mean 0.000
_refine_ls_structure_factor_coef Fsqd
_refine_ls_weighting_details 'w=1/[\s^2^(Fo^2^)+(0.0414P)^2^] where P=(Fo^2^+2Fc^2^)/3'
_refine_ls_weighting_scheme calc
_refine_ls_wR_factor_gt 0.0683
_refine_ls_wR_factor_ref 0.0692
_reflns_Friedel_coverage 0.628
_reflns_Friedel_fraction_full 0.602
_reflns_Friedel_fraction_max 0.682
_reflns_number_gt 4079
_reflns_number_total 4497
_reflns_threshold_expression 'I > 2\s(I)'
_cod_data_source_file c4ce00586d2.cif
_cod_data_source_block complex_4
_cod_depositor_comments
;
The following automatic conversions were performed:

'_geom_bond_publ_flag' value 'Yes' changed to 'yes' according to
/usr/data/users/saulius/crontab/automatic-downloads/rss-feeds/RSC/lib/dictionaries/cif_core.dic
dictionary named 'cif_core.dic' version 2.4.2 from 2011-04-26 (9
times).

'_geom_angle_publ_flag' value 'Yes' changed to 'yes'
according to
/usr/data/users/saulius/crontab/automatic-downloads/rss-feeds/RSC/lib/dictionaries/cif_core.dic
dictionary named 'cif_core.dic' version 2.4.2 from 2011-04-26 (36
times).

Automatic conversion script
Id: cif_fix_values 2281 2013-09-26 08:29:07Z andrius 

 Adding full bibliography for 7215885--7215886.cif.
;
_cod_database_code 7215886
_shelx_space_group_comment
;
The symmetry employed for this shelxl refinement is uniquely defined
by the following loop, which should always be used as a source of
symmetry information in preference to the above space-group names.
They are only intended as comments.
;
_shelx_estimated_absorpt_t_min 0.135
_shelx_estimated_absorpt_t_max 0.214
_shelxl_version_number 2013-4

loop_
_space_group_symop_operation_xyz
'x, y, z'
'-x, -y, z+1/2'
'x+1/2, -y+1/2, z'
'-x+1/2, y+1/2, z+1/2'

loop_
_atom_site_label
_atom_site_type_symbol
_atom_site_fract_x
_atom_site_fract_y
_atom_site_fract_z
_atom_site_U_iso_or_equiv
_atom_site_adp_type
_atom_site_occupancy
_atom_site_site_symmetry_order
_atom_site_calc_flag
_atom_site_refinement_flags_posn
_atom_site_refinement_flags_adp
Ce1 Ce 0.51138(2) 0.17553(2) 0.37391(5) 0.02184(11) Uani 1 1 d . .
N1 N 0.2445(4) 0.0471(3) 0.0550(4) 0.0241(12) Uani 1 1 d . .
N2 N -0.1901(4) -0.0032(3) 0.0453(4) 0.0214(11) Uani 1 1 d . .
N3 N -0.0270(4) 0.3104(3) -0.1535(4) 0.0225(14) Uani 1 1 d . .
N4 N 0.6054(4) 0.1963(3) 0.5727(4) 0.0262(14) Uani 1 1 d . .
N5 N 0.4288(5) 0.3375(4) 0.3411(5) 0.0390(17) Uani 1 1 d . .
N6 N 0.6478(5) 0.1925(3) 0.2067(5) 0.0382(18) Uani 1 1 d . .
O1 O 0.4431(4) 0.0990(3) 0.2495(5) 0.0545(17) Uani 1 1 d . .
O2 O -0.3636(3) -0.1703(3) -0.0601(4) 0.0347(11) Uani 1 1 d . .
O3 O -0.0390(3) 0.5434(3) -0.0615(3) 0.0317(11) Uani 1 1 d . .
O4 O 0.6485(3) 0.1966(3) 0.4905(4) 0.0319(12) Uani 1 1 d . .
O5 O 0.5233(3) 0.1942(3) 0.5684(4) 0.0364(12) Uani 1 1 d . .
O6 O 0.6453(4) 0.1963(3) 0.6548(4) 0.0429(14) Uani 1 1 d . .
O7 O 0.4801(4) 0.3235(3) 0.4169(4) 0.0406(14) Uani 1 1 d . .
O8 O 0.4239(4) 0.2849(3) 0.2744(4) 0.0361(12) Uani 1 1 d . .
O9 O 0.3882(5) 0.3999(3) 0.3350(4) 0.064(2) Uani 1 1 d . .
O10 O 0.6156(4) 0.2523(3) 0.2506(4) 0.0508(15) Uani 1 1 d . .
O11 O 0.6387(4) 0.1269(3) 0.2537(4) 0.0523(16) Uani 1 1 d . .
O12 O 0.6887(5) 0.1964(3) 0.1293(5) 0.059(2) Uani 1 1 d . .
C1 C 0.0698(6) 0.0189(5) 0.2137(5) 0.0422(19) Uani 1 1 d . .
H1A H 0.0813 -0.0242 0.2622 0.063 Uiso 1 1 calc R U
H1B H 0.0199 0.0512 0.2372 0.063 Uiso 1 1 calc R U
H1C H 0.1225 0.0527 0.2077 0.063 Uiso 1 1 calc R U
C2 C 0.0477(5) -0.0173(4) 0.1108(5) 0.0334(17) Uani 1 1 d . .
H2A H 0.0976 -0.0513 0.0886 0.040 Uiso 1 1 calc R U
H2B H -0.0051 -0.0519 0.1177 0.040 Uiso 1 1 calc R U
C3 C 0.1744(5) 0.1251(4) -0.2628(5) 0.0345(16) Uani 1 1 d . .
H3A H 0.2242 0.1493 -0.2990 0.052 Uiso 1 1 calc R U
H3B H 0.1206 0.1298 -0.3036 0.052 Uiso 1 1 calc R U
H3C H 0.1870 0.0685 -0.2502 0.052 Uiso 1 1 calc R U
C4 C 0.1611(5) 0.1682(4) -0.1625(5) 0.0273(15) Uani 1 1 d . .
H4A H 0.2162 0.1641 -0.1223 0.033 Uiso 1 1 calc R U
H4B H 0.1499 0.2255 -0.1757 0.033 Uiso 1 1 calc R U
C5 C -0.2193(5) 0.1257(4) -0.1462(5) 0.0315(18) Uani 1 1 d . .
H5A H -0.2780 0.1502 -0.1518 0.047 Uiso 1 1 calc R U
H5B H -0.2255 0.0698 -0.1254 0.047 Uiso 1 1 calc R U
H5C H -0.1895 0.1282 -0.2118 0.047 Uiso 1 1 calc R U
C6 C -0.1642(4) 0.1713(4) -0.0673(5) 0.0281(15) Uani 1 1 d . .
H6A H -0.1597 0.2280 -0.0882 0.034 Uiso 1 1 calc R U
H6B H -0.1959 0.1698 -0.0019 0.034 Uiso 1 1 calc R U
C7 C 0.0299(5) 0.0451(4) 0.0313(5) 0.0241(14) Uani 1 1 d . .
C8 C 0.0990(4) 0.0715(3) -0.0324(5) 0.0218(14) Uani 1 1 d . .
C9 C 0.0847(4) 0.1345(3) -0.1011(4) 0.0199(14) Uani 1 1 d . .
C10 C -0.0013(3) 0.1651(3) -0.1129(8) 0.0192(15) Uani 1 1 d . .
C11 C -0.0716(4) 0.1384(3) -0.0522(4) 0.0195(13) Uani 1 1 d . .
C12 C -0.0544(4) 0.0799(3) 0.0221(5) 0.0208(13) Uani 1 1 d . .
C13 C 0.1873(4) 0.0282(4) -0.0321(5) 0.0277(14) Uani 1 1 d . .
H13A H 0.1762 -0.0301 -0.0331 0.033 Uiso 1 1 calc R U
H13B H 0.2196 0.0420 -0.0948 0.033 Uiso 1 1 calc R U
C14 C 0.2964(5) -0.0124(4) 0.0938(5) 0.0302(16) Uani 1 1 d . .
H14A H 0.2873 -0.0660 0.0721 0.036 Uiso 1 1 calc R U
C15 C 0.3594(5) 0.0031(4) 0.1615(6) 0.0351(17) Uani 1 1 d . .
H15A H 0.3933 -0.0397 0.1885 0.042 Uiso 1 1 calc R U
C16 C 0.3769(5) 0.0828(4) 0.1943(6) 0.0356(18) Uani 1 1 d . .
C17 C 0.3180(5) 0.1418(4) 0.1583(5) 0.0344(17) Uani 1 1 d . .
H17A H 0.3226 0.1952 0.1820 0.041 Uiso 1 1 calc R U
C18 C 0.2550(5) 0.1224(4) 0.0899(5) 0.0299(15) Uani 1 1 d . .
H18A H 0.2168 0.1631 0.0656 0.036 Uiso 1 1 calc R U
C19 C -0.1275(5) 0.0540(4) 0.0921(5) 0.0258(14) Uani 1 1 d . .
H19A H -0.1009 0.0289 0.1526 0.031 Uiso 1 1 calc R U
H19B H -0.1606 0.1019 0.1146 0.031 Uiso 1 1 calc R U
C20 C -0.1624(5) -0.0622(4) -0.0180(5) 0.0244(14) Uani 1 1 d . .
H20A H -0.1018 -0.0642 -0.0370 0.029 Uiso 1 1 calc R U
C21 C -0.2186(4) -0.1183(4) -0.0548(5) 0.0255(14) Uani 1 1 d . .
H21A H -0.1968 -0.1586 -0.0987 0.031 Uiso 1 1 calc R U
C22 C -0.3099(4) -0.1173(4) -0.0284(5) 0.0258(14) Uani 1 1 d . .
C23 C -0.3368(5) -0.0553(4) 0.0374(5) 0.0263(15) Uani 1 1 d . .
H23A H -0.3969 -0.0518 0.0577 0.032 Uiso 1 1 calc R U
C24 C -0.2774(5) -0.0005(4) 0.0718(5) 0.0267(15) Uani 1 1 d . .
H24A H -0.2973 0.0408 0.1156 0.032 Uiso 1 1 calc R U
C25 C -0.0188(4) 0.2269(3) -0.1942(5) 0.0226(14) Uani 1 1 d . .
H25A H 0.0301 0.2254 -0.2439 0.027 Uiso 1 1 calc R U
H25B H -0.0741 0.2128 -0.2299 0.027 Uiso 1 1 calc R U
C26 C 0.0065(5) 0.3326(4) -0.0629(6) 0.0286(17) Uani 1 1 d . .
H26A H 0.0339 0.2934 -0.0216 0.034 Uiso 1 1 calc R U
C27 C 0.0021(5) 0.4092(4) -0.0294(5) 0.0300(16) Uani 1 1 d . .
H27A H 0.0251 0.4225 0.0352 0.036 Uiso 1 1 calc R U
C28 C -0.0371(5) 0.4701(4) -0.0909(5) 0.0260(15) Uani 1 1 d . .
C29 C -0.0730(5) 0.4439(4) -0.1836(5) 0.0298(16) Uani 1 1 d . .
H29A H -0.1017 0.4814 -0.2263 0.036 Uiso 1 1 calc R U
C30 C -0.0673(5) 0.3658(4) -0.2131(5) 0.0291(16) Uani 1 1 d . .
H30A H -0.0918 0.3500 -0.2760 0.035 Uiso 1 1 calc R U
O1W O 0.8377(4) 0.2156(5) 0.6181(5) 0.0602(18) Uani 1 1 d D .
H1W2 H 0.779(3) 0.204(7) 0.614(7) 0.09(4) Uiso 1 1 d D .
H1W1 H 0.863(6) 0.227(9) 0.556(4) 0.14(6) Uiso 1 1 d D .

loop_
_atom_site_aniso_label
_atom_site_aniso_U_11
_atom_site_aniso_U_22
_atom_site_aniso_U_33
_atom_site_aniso_U_23
_atom_site_aniso_U_13
_atom_site_aniso_U_12
Ce1 0.02811(18) 0.01614(15) 0.02128(17) -0.0018(2) -0.0004(3) -0.00172(12)
N1 0.025(3) 0.018(3) 0.029(3) -0.006(2) -0.006(2) 0.002(2)
N2 0.028(3) 0.015(2) 0.021(3) 0.004(2) -0.002(2) -0.001(2)
N3 0.030(3) 0.014(2) 0.024(4) 0.0015(19) -0.001(2) -0.001(2)
N4 0.034(4) 0.019(3) 0.025(3) -0.006(2) -0.004(3) 0.002(3)
N5 0.054(4) 0.029(3) 0.035(4) 0.005(2) 0.009(3) 0.003(3)
N6 0.045(4) 0.019(3) 0.051(4) -0.006(3) 0.024(4) -0.007(3)
O1 0.061(4) 0.038(3) 0.065(4) -0.026(3) -0.038(3) 0.018(3)
O2 0.028(3) 0.028(2) 0.047(3) -0.005(2) -0.005(2) -0.006(2)
O3 0.047(3) 0.016(2) 0.032(3) 0.0025(19) 0.005(2) 0.003(2)
O4 0.032(3) 0.032(3) 0.032(3) -0.003(2) 0.001(3) -0.004(2)
O5 0.035(3) 0.047(3) 0.028(3) -0.003(2) 0.001(2) 0.002(2)
O6 0.054(4) 0.042(3) 0.032(3) -0.010(2) -0.009(3) 0.009(3)
O7 0.063(4) 0.024(3) 0.035(3) -0.007(2) -0.005(3) -0.002(2)
O8 0.050(3) 0.027(3) 0.031(3) -0.003(2) -0.006(2) 0.001(2)
O9 0.108(6) 0.035(3) 0.049(3) 0.003(2) 0.012(3) 0.040(3)
O10 0.059(4) 0.024(3) 0.070(4) -0.002(3) 0.031(3) 0.000(3)
O11 0.074(4) 0.024(3) 0.059(4) 0.002(2) 0.031(3) 0.000(3)
O12 0.093(6) 0.033(3) 0.049(4) -0.001(3) 0.043(4) -0.010(3)
C1 0.045(5) 0.052(5) 0.030(4) 0.016(3) -0.011(3) -0.001(4)
C2 0.037(4) 0.020(3) 0.043(4) 0.012(3) -0.007(3) -0.003(3)
C3 0.039(4) 0.036(4) 0.029(4) -0.007(3) 0.004(3) -0.003(3)
C4 0.029(4) 0.025(3) 0.028(3) -0.004(3) 0.001(3) -0.007(3)
C5 0.031(3) 0.026(3) 0.038(5) 0.010(3) -0.009(3) 0.000(3)
C6 0.027(4) 0.023(3) 0.034(4) 0.004(3) 0.003(3) 0.007(3)
C7 0.032(4) 0.015(3) 0.025(3) 0.002(2) -0.008(3) -0.004(3)
C8 0.024(3) 0.014(3) 0.028(3) -0.008(2) -0.003(3) 0.000(3)
C9 0.028(3) 0.016(3) 0.016(4) -0.006(2) 0.002(2) -0.005(2)
C10 0.026(3) 0.011(2) 0.020(4) 0.002(3) -0.005(3) -0.004(2)
C11 0.026(3) 0.011(3) 0.021(3) -0.002(2) -0.001(3) 0.000(2)
C12 0.027(4) 0.017(3) 0.019(3) -0.001(2) -0.003(3) -0.003(3)
C13 0.029(4) 0.023(3) 0.030(3) -0.009(3) -0.009(3) 0.003(3)
C14 0.037(4) 0.020(3) 0.034(4) -0.003(3) -0.007(3) 0.007(3)
C15 0.041(4) 0.025(4) 0.040(4) -0.004(3) -0.012(4) 0.010(3)
C16 0.039(5) 0.034(4) 0.034(4) -0.016(3) -0.013(4) 0.003(3)
C17 0.042(4) 0.026(3) 0.036(4) -0.013(3) -0.008(3) 0.006(3)
C18 0.032(4) 0.021(3) 0.036(4) -0.005(3) -0.003(3) 0.007(3)
C19 0.030(4) 0.025(3) 0.023(3) 0.002(3) -0.004(3) -0.005(3)
C20 0.028(4) 0.022(3) 0.024(3) 0.005(3) 0.001(3) 0.004(3)
C21 0.029(4) 0.017(3) 0.031(4) 0.000(3) -0.005(3) 0.003(3)
C22 0.030(4) 0.022(3) 0.026(3) 0.006(3) -0.007(3) -0.002(3)
C23 0.023(4) 0.025(3) 0.031(4) 0.005(3) -0.002(3) 0.000(3)
C24 0.033(4) 0.022(3) 0.025(4) 0.004(3) 0.004(3) 0.002(3)
C25 0.032(4) 0.011(3) 0.024(3) -0.001(2) -0.001(3) -0.001(3)
C26 0.042(5) 0.017(3) 0.027(4) 0.003(3) -0.003(3) -0.001(3)
C27 0.042(4) 0.022(3) 0.026(4) -0.003(3) -0.004(3) -0.001(3)
C28 0.035(4) 0.013(3) 0.030(4) 0.006(2) 0.008(3) 0.002(3)
C29 0.043(4) 0.021(3) 0.026(4) 0.005(3) -0.005(3) 0.005(3)
C30 0.040(4) 0.025(4) 0.023(3) 0.006(3) -0.005(3) 0.004(3)
O1W 0.045(4) 0.087(5) 0.049(4) 0.028(3) -0.003(3) -0.006(4)

loop_
_atom_type_symbol
_atom_type_description
_atom_type_scat_dispersion_real
_atom_type_scat_dispersion_imag
_atom_type_scat_source
C C 0.0181 0.0091 'International Tables Vol C Tables 4.2.6.8 and 6.1.1.4'
H H 0.0000 0.0000 'International Tables Vol C Tables 4.2.6.8 and 6.1.1.4'
N N 0.0311 0.0180 'International Tables Vol C Tables 4.2.6.8 and 6.1.1.4'
O O 0.0492 0.0322 'International Tables Vol C Tables 4.2.6.8 and 6.1.1.4'
Ce Ce -1.8482 9.6596 'International Tables Vol C Tables 4.2.6.8 and 6.1.1.4'

loop_
_geom_angle_atom_site_label_1
_geom_angle_atom_site_label_2
_geom_angle_atom_site_label_3
_geom_angle
_geom_angle_site_symmetry_1
_geom_angle_site_symmetry_3
_geom_angle_publ_flag
O1 Ce1 O2 80.0(2) . 2 yes
O1 Ce1 O3 79.88(18) . 4_545 yes
O2 Ce1 O3 89.90(17) 2 4_545 yes
O1 Ce1 O7 126.98(18) . . yes
O2 Ce1 O7 77.52(18) 2 . yes
O3 Ce1 O7 146.42(17) 4_545 . yes
O1 Ce1 O5 143.0(2) . . yes
O2 Ce1 O5 73.01(17) 2 . yes
O3 Ce1 O5 75.27(16) 4_545 . yes
O7 Ce1 O5 71.30(17) . . yes
O1 Ce1 O10 95.4(2) . . yes
O2 Ce1 O10 143.91(17) 2 . yes
O3 Ce1 O10 124.80(17) 4_545 . yes
O7 Ce1 O10 77.11(17) . . yes
O5 Ce1 O10 121.33(18) . . yes
O1 Ce1 O4 147.74(17) . . yes
O2 Ce1 O4 121.86(16) 2 . yes
O3 Ce1 O4 77.02(16) 4_545 . yes
O7 Ce1 O4 83.43(17) . . yes
O5 Ce1 O4 48.85(15) . . yes
O10 Ce1 O4 79.95(18) . . yes
O1 Ce1 O8 78.64(17) . . yes
O2 Ce1 O8 74.86(17) 2 . yes
O3 Ce1 O8 155.48(16) 4_545 . yes
O7 Ce1 O8 49.33(16) . . yes
O5 Ce1 O8 116.80(16) . . yes
O10 Ce1 O8 69.16(18) . . yes
O4 Ce1 O8 127.32(15) . . yes
O1 Ce1 O11 74.0(2) . . yes
O2 Ce1 O11 153.05(18) 2 . yes
O3 Ce1 O11 78.75(17) 4_545 . yes
O7 Ce1 O11 124.34(17) . . yes
O5 Ce1 O11 125.95(19) . . yes
O10 Ce1 O11 47.92(15) . . yes
O4 Ce1 O11 79.60(18) . . yes
O8 Ce1 O11 106.29(17) . . yes
O1 Ce1 N4 153.08(18) . . ?
O2 Ce1 N4 97.12(18) 2 . ?
O3 Ce1 N4 73.33(15) 4_545 . ?
O7 Ce1 N4 77.46(16) . . ?
O5 Ce1 N4 24.16(16) . . ?
O10 Ce1 N4 101.93(18) . . ?
O4 Ce1 N4 24.77(16) . . ?
O8 Ce1 N4 126.79(15) . . ?
O11 Ce1 N4 102.76(19) . . ?
O1 Ce1 N5 102.01(19) . . ?
O2 Ce1 N5 72.54(17) 2 . ?
O3 Ce1 N5 161.53(17) 4_545 . ?
O7 Ce1 N5 25.18(17) . . ?
O5 Ce1 N5 93.67(17) . . ?
O10 Ce1 N5 73.55(17) . . ?
O4 Ce1 N5 107.05(18) . . ?
O8 Ce1 N5 24.34(16) . . ?
O11 Ce1 N5 119.57(17) . . ?
N4 Ce1 N5 102.58(17) . . ?
C18 N1 C14 118.8(6) . . ?
C18 N1 C13 122.4(5) . . ?
C14 N1 C13 118.3(5) . . ?
C20 N2 C24 118.7(6) . . ?
C20 N2 C19 122.0(6) . . ?
C24 N2 C19 119.2(5) . . ?
C26 N3 C30 119.6(6) . . ?
C26 N3 C25 122.8(5) . . ?
C30 N3 C25 117.5(5) . . ?
O5 N4 O6 121.6(6) . . ?
O5 N4 O4 118.3(5) . . ?
O6 N4 O4 120.1(6) . . ?
O5 N4 Ce1 59.1(3) . . ?
O6 N4 Ce1 173.3(4) . . ?
O4 N4 Ce1 59.5(3) . . ?
O9 N5 O8 121.9(7) . . ?
O9 N5 O7 120.8(6) . . ?
O8 N5 O7 117.3(6) . . ?
O9 N5 Ce1 172.7(5) . . ?
O8 N5 Ce1 59.6(4) . . ?
O7 N5 Ce1 58.4(3) . . ?
O12 N6 O10 123.5(6) . . ?
O12 N6 O11 121.5(6) . . ?
O10 N6 O11 114.8(6) . . ?
C16 O1 Ce1 151.1(5) . . ?
C22 O2 Ce1 137.6(4) . 2_554 ?
C28 O3 Ce1 139.8(4) . 4_554 ?
N4 O4 Ce1 95.7(4) . . ?
N4 O5 Ce1 96.8(4) . . ?
N5 O7 Ce1 96.5(4) . . ?
N5 O8 Ce1 96.1(4) . . ?
N6 O10 Ce1 97.6(4) . . ?
N6 O11 Ce1 96.3(4) . . ?
C2 C1 H1A 109.5 . . ?
C2 C1 H1B 109.5 . . ?
H1A C1 H1B 109.5 . . ?
C2 C1 H1C 109.5 . . ?
H1A C1 H1C 109.5 . . ?
H1B C1 H1C 109.5 . . ?
C7 C2 C1 112.9(6) . . ?
C7 C2 H2A 109.0 . . ?
C1 C2 H2A 109.0 . . ?
C7 C2 H2B 109.0 . . ?
C1 C2 H2B 109.0 . . ?
H2A C2 H2B 107.8 . . ?
C4 C3 H3A 109.5 . . ?
C4 C3 H3B 109.5 . . ?
H3A C3 H3B 109.5 . . ?
C4 C3 H3C 109.5 . . ?
H3A C3 H3C 109.5 . . ?
H3B C3 H3C 109.5 . . ?
C9 C4 C3 113.1(5) . . ?
C9 C4 H4A 109.0 . . ?
C3 C4 H4A 109.0 . . ?
C9 C4 H4B 109.0 . . ?
C3 C4 H4B 109.0 . . ?
H4A C4 H4B 107.8 . . ?
C6 C5 H5A 109.5 . . ?
C6 C5 H5B 109.5 . . ?
H5A C5 H5B 109.5 . . ?
C6 C5 H5C 109.5 . . ?
H5A C5 H5C 109.5 . . ?
H5B C5 H5C 109.5 . . ?
C11 C6 C5 114.1(5) . . ?
C11 C6 H6A 108.7 . . ?
C5 C6 H6A 108.7 . . ?
C11 C6 H6B 108.7 . . ?
C5 C6 H6B 108.7 . . ?
H6A C6 H6B 107.6 . . ?
C12 C7 C8 119.2(6) . . ?
C12 C7 C2 120.6(6) . . ?
C8 C7 C2 120.1(6) . . ?
C9 C8 C7 120.4(6) . . ?
C9 C8 C13 119.5(6) . . ?
C7 C8 C13 120.0(6) . . ?
C10 C9 C8 119.1(6) . . ?
C10 C9 C4 120.5(6) . . ?
C8 C9 C4 120.4(6) . . ?
C9 C10 C11 121.3(7) . . ?
C9 C10 C25 119.3(6) . . ?
C11 C10 C25 119.4(5) . . ?
C10 C11 C12 118.7(6) . . ?
C10 C11 C6 120.5(5) . . ?
C12 C11 C6 120.8(6) . . ?
C7 C12 C11 121.0(6) . . ?
C7 C12 C19 119.4(5) . . ?
C11 C12 C19 119.6(6) . . ?
N1 C13 C8 114.5(5) . . ?
N1 C13 H13A 108.6 . . ?
C8 C13 H13A 108.6 . . ?
N1 C13 H13B 108.6 . . ?
C8 C13 H13B 108.6 . . ?
H13A C13 H13B 107.6 . . ?
C15 C14 N1 121.4(6) . . ?
C15 C14 H14A 119.3 . . ?
N1 C14 H14A 119.3 . . ?
C14 C15 C16 121.3(6) . . ?
C14 C15 H15A 119.4 . . ?
C16 C15 H15A 119.4 . . ?
O1 C16 C17 122.8(7) . . ?
O1 C16 C15 121.4(7) . . ?
C17 C16 C15 115.7(6) . . ?
C18 C17 C16 120.1(6) . . ?
C18 C17 H17A 120.0 . . ?
C16 C17 H17A 120.0 . . ?
N1 C18 C17 122.4(6) . . ?
N1 C18 H18A 118.8 . . ?
C17 C18 H18A 118.8 . . ?
N2 C19 C12 113.3(5) . . ?
N2 C19 H19A 108.9 . . ?
C12 C19 H19A 108.9 . . ?
N2 C19 H19B 108.9 . . ?
C12 C19 H19B 108.9 . . ?
H19A C19 H19B 107.7 . . ?
C21 C20 N2 122.0(6) . . ?
C21 C20 H20A 119.0 . . ?
N2 C20 H20A 119.0 . . ?
C20 C21 C22 120.8(6) . . ?
C20 C21 H21A 119.6 . . ?
C22 C21 H21A 119.6 . . ?
O2 C22 C23 122.1(6) . . ?
O2 C22 C21 121.9(6) . . ?
C23 C22 C21 115.9(6) . . ?
C24 C23 C22 120.8(6) . . ?
C24 C23 H23A 119.6 . . ?
C22 C23 H23A 119.6 . . ?
C23 C24 N2 121.8(6) . . ?
C23 C24 H24A 119.1 . . ?
N2 C24 H24A 119.1 . . ?
N3 C25 C10 113.1(5) . . ?
N3 C25 H25A 109.0 . . ?
C10 C25 H25A 109.0 . . ?
N3 C25 H25B 109.0 . . ?
C10 C25 H25B 109.0 . . ?
H25A C25 H25B 107.8 . . ?
N3 C26 C27 122.1(7) . . ?
N3 C26 H26A 119.0 . . ?
C27 C26 H26A 119.0 . . ?
C26 C27 C28 120.3(7) . . ?
C26 C27 H27A 119.8 . . ?
C28 C27 H27A 119.8 . . ?
O3 C28 C29 123.4(6) . . ?
O3 C28 C27 120.9(6) . . ?
C29 C28 C27 115.7(6) . . ?
C30 C29 C28 121.4(6) . . ?
C30 C29 H29A 119.3 . . ?
C28 C29 H29A 119.3 . . ?
N3 C30 C29 120.9(6) . . ?
N3 C30 H30A 119.6 . . ?
C29 C30 H30A 119.6 . . ?
H1W2 O1W H1W1 113(4) . . ?

loop_
_geom_bond_atom_site_label_1
_geom_bond_atom_site_label_2
_geom_bond_distance
_geom_bond_site_symmetry_2
_geom_bond_publ_flag
Ce1 O1 2.329(5) . yes
Ce1 O2 2.400(5) 2 yes
Ce1 O3 2.406(4) 4_545 yes
Ce1 O7 2.582(5) . yes
Ce1 O5 2.603(5) . yes
Ce1 O10 2.609(5) . yes
Ce1 O4 2.610(5) . yes
Ce1 O8 2.615(5) . yes
Ce1 O11 2.628(6) . yes
Ce1 N4 3.014(6) . ?
Ce1 N5 3.014(6) . ?
N1 C18 1.350(8) . ?
N1 C14 1.368(8) . ?
N1 C13 1.477(8) . ?
N2 C20 1.363(8) . ?
N2 C24 1.366(9) . ?
N2 C19 1.482(8) . ?
N3 C26 1.356(10) . ?
N3 C30 1.362(8) . ?
N3 C25 1.501(8) . ?
N4 O5 1.242(8) . ?
N4 O6 1.245(7) . ?
N4 O4 1.269(8) . ?
N5 O9 1.214(8) . ?
N5 O8 1.249(8) . ?
N5 O7 1.291(8) . ?
N6 O12 1.199(8) . ?
N6 O10 1.256(8) . ?
N6 O11 1.269(8) . ?
O1 C16 1.269(9) . ?
O2 C22 1.273(8) . ?
O2 Ce1 2.400(5) 2_554 ?
O3 C28 1.287(8) . ?
O3 Ce1 2.406(4) 4_554 ?
C1 C2 1.529(10) . ?
C1 H1A 0.9800 . ?
C1 H1B 0.9800 . ?
C1 H1C 0.9800 . ?
C2 C7 1.507(9) . ?
C2 H2A 0.9900 . ?
C2 H2B 0.9900 . ?
C3 C4 1.526(9) . ?
C3 H3A 0.9800 . ?
C3 H3B 0.9800 . ?
C3 H3C 0.9800 . ?
C4 C9 1.520(9) . ?
C4 H4A 0.9900 . ?
C4 H4B 0.9900 . ?
C5 C6 1.540(9) . ?
C5 H5A 0.9800 . ?
C5 H5B 0.9800 . ?
C5 H5C 0.9800 . ?
C6 C11 1.517(9) . ?
C6 H6A 0.9900 . ?
C6 H6B 0.9900 . ?
C7 C12 1.406(9) . ?
C7 C8 1.414(9) . ?
C8 C9 1.409(9) . ?
C8 C13 1.518(9) . ?
C9 C10 1.406(8) . ?
C10 C11 1.406(10) . ?
C10 C25 1.516(10) . ?
C11 C12 1.413(8) . ?
C12 C19 1.507(9) . ?
C13 H13A 0.9900 . ?
C13 H13B 0.9900 . ?
C14 C15 1.335(10) . ?
C14 H14A 0.9500 . ?
C15 C16 1.427(10) . ?
C15 H15A 0.9500 . ?
C16 C17 1.412(10) . ?
C17 C18 1.355(10) . ?
C17 H17A 0.9500 . ?
C18 H18A 0.9500 . ?
C19 H19A 0.9900 . ?
C19 H19B 0.9900 . ?
C20 C21 1.356(9) . ?
C20 H20A 0.9500 . ?
C21 C22 1.424(9) . ?
C21 H21A 0.9500 . ?
C22 C23 1.415(10) . ?
C23 C24 1.362(10) . ?
C23 H23A 0.9500 . ?
C24 H24A 0.9500 . ?
C25 H25A 0.9900 . ?
C25 H25B 0.9900 . ?
C26 C27 1.357(10) . ?
C26 H26A 0.9500 . ?
C27 C28 1.433(10) . ?
C27 H27A 0.9500 . ?
C28 C29 1.413(9) . ?
C29 C30 1.365(10) . ?
C29 H29A 0.9500 . ?
C30 H30A 0.9500 . ?
O1W H1W2 0.90(3) . ?
O1W H1W1 0.93(3) . ?
